data_4085761
loop_
_publ_author_name
'Smith, Patrick W.'
'Tilley, T. Don'

_publ_section_title
;
 Silane--Allyl Coupling Reactions of Cp*(iPr2MeP)Fe(\h3-C3H5) and
 Synthetic Access to the Hydrido--Dinitrogen Complex Cp*(iPr2MeP)FeH(N2)
;
_journal_issue 11
_journal_name_full Organometallics
_journal_page_first 2134
_journal_paper_doi 10.1021/acs.organomet.5b00184
_journal_volume 34
_journal_year 2015
_chemical_formula_moiety 'C17 H33 Fe N2 P'
_chemical_formula_sum 'C17 H33 Fe N2 P'
_chemical_formula_weight 352.27
_chemical_name_common 'Compound 5'
_chemical_name_systematic
;
 ?
;
_space_group_crystal_system monoclinic
_space_group_IT_number 14
_space_group_name_Hall '-P 2ybc'
_space_group_name_H-M_alt 'P 1 21/c 1'
_symmetry_space_group_name_Hall '-P 2ybc'
_symmetry_space_group_name_H-M 'P 1 21/c 1'
_atom_sites_solution_hydrogens mixed
_atom_sites_solution_primary direct
_audit_creation_date 2015-01-02
_audit_creation_method
;
Olex2 1.2
(compiled 2014.12.23 svn.r3118 for OlexSys, GUI svn.r4975)
;
_cell_angle_alpha 90
_cell_angle_beta 91.279(2)
_cell_angle_gamma 90
_cell_formula_units_Z 4
_cell_length_a 8.7299(4)
_cell_length_b 9.9984(5)
_cell_length_c 21.5918(11)
_cell_measurement_reflns_used 9988
_cell_measurement_temperature 100(2)
_cell_measurement_theta_max 25.42
_cell_measurement_theta_min 2.24
_cell_volume 1884.17(16)
_computing_cell_refinement 'SAINT v8.34A (Bruker, 2013)'
_computing_data_reduction 'SAINT v8.34A (Bruker, 2013)'
_computing_molecular_graphics 'Olex2 (Dolomanov et al., 2009)'
_computing_publication_material 'Olex2 (Dolomanov et al., 2009)'
_computing_structure_refinement 'ShelXL (Sheldrick, 2008)'
_computing_structure_solution 'ShelXS (Sheldrick, 2008)'
_diffrn_ambient_temperature 100.0
_diffrn_measured_fraction_theta_full 0.999
_diffrn_measured_fraction_theta_max 0.996
_diffrn_measurement_device_type 'Bruker APEX-II CCD'
_diffrn_measurement_method '\f and \w scans'
_diffrn_radiation_type MoK\a
_diffrn_radiation_wavelength 0.71073
_diffrn_reflns_av_R_equivalents 0.0488
_diffrn_reflns_av_unetI/netI 0.0241
_diffrn_reflns_laue_measured_fraction_full 0.999
_diffrn_reflns_laue_measured_fraction_max 0.996
_diffrn_reflns_limit_h_max 10
_diffrn_reflns_limit_h_min -10
_diffrn_reflns_limit_k_max 12
_diffrn_reflns_limit_k_min -12
_diffrn_reflns_limit_l_max 26
_diffrn_reflns_limit_l_min -26
_diffrn_reflns_number 44790
_diffrn_reflns_point_group_measured_fraction_full 0.999
_diffrn_reflns_point_group_measured_fraction_max 0.996
_diffrn_reflns_theta_full 25.242
_diffrn_reflns_theta_max 25.489
_diffrn_reflns_theta_min 1.887
_diffrn_standards_number 0
_exptl_absorpt_coefficient_mu 0.882
_exptl_absorpt_correction_T_max 0.7452
_exptl_absorpt_correction_T_min 0.6609
_exptl_absorpt_correction_type multi-scan
_exptl_absorpt_process_details SADABS
_exptl_crystal_colour orange
_exptl_crystal_colour_primary orange
_exptl_crystal_density_diffrn 1.242
_exptl_crystal_description block
_exptl_crystal_F_000 760
_refine_diff_density_max 1.636
_refine_diff_density_min -1.312
_refine_diff_density_rms 0.175
_refine_ls_extinction_method none
_refine_ls_goodness_of_fit_ref 1.016
_refine_ls_hydrogen_treatment mixed
_refine_ls_matrix_type full
_refine_ls_number_parameters 204
_refine_ls_number_reflns 3481
_refine_ls_number_restraints 0
_refine_ls_restrained_S_all 1.016
_refine_ls_R_factor_all 0.1017
_refine_ls_R_factor_gt 0.0991
_refine_ls_shift/su_max 0.000
_refine_ls_shift/su_mean 0.000
_refine_ls_structure_factor_coef Fsqd
_refine_ls_weighting_details 'w=1/[\s^2^(Fo^2^)+(0.1500P)^2^+60.0000P] where P=(Fo^2^+2Fc^2^)/3'
_refine_ls_weighting_scheme calc
_refine_ls_wR_factor_gt 0.3217
_refine_ls_wR_factor_ref 0.3231
_reflns_Friedel_coverage 0.000
_reflns_number_gt 3267
_reflns_number_total 3481
_reflns_threshold_expression 'I > 2\s(I)'
_cod_data_source_file om5b00184_si_005.cif
_cod_data_source_block ps3_141_0m_a
_cod_depositor_comments 'Adding full bibliography for 4085759--4085762.cif.'
_cod_database_code 4085761
_shelxl_version_number 2014-3
_shelx_space_group_comment
;
The symmetry employed for this shelxl refinement is uniquely defined
by the following loop, which should always be used as a source of
symmetry information in preference to the above space-group names.
They are only intended as comments.
;
_olex2_refinement_description
;
1. Fixed Uiso
 At 1.2 times of:
  All C(H) groups
 At 1.5 times of:
  All C(H,H,H) groups
2.a Ternary CH refined with riding coordinates:
 C15(H15), C12(H12)
2.b Idealised Me refined as rotating group:
 C8(H8A,H8B,H8C), C6(H6A,H6B,H6C), C11(H11A,H11B,H11C), C17(H17A,H17B,H17C),
 C16(H16A,H16B,H16C), C13(H13A,H13B,H13C), C14(H14A,H14B,H14C), C7(H7A,H7B,H7C),
  C9(H9A,H9B,H9C), C10(H10A,H10B,H10C)
;
_olex2_submission_special_instructions 'No special instructions were received'

loop_
_space_group_symop_operation_xyz
'x, y, z'
'-x, y+1/2, -z+1/2'
'-x, -y, -z'
'x, -y-1/2, z-1/2'

loop_
_atom_site_label
_atom_site_type_symbol
_atom_site_fract_x
_atom_site_fract_y
_atom_site_fract_z
_atom_site_U_iso_or_equiv
_atom_site_adp_type
_atom_site_occupancy
_atom_site_site_symmetry_order
_atom_site_calc_flag
_atom_site_refinement_flags_posn
Fe1 Fe 0.12757(13) 0.71079(12) 0.10042(5) 0.0115(4) Uani 1 1 d .
P2 P 0.3068(2) 0.6614(2) 0.16891(10) 0.0106(5) Uani 1 1 d .
N1 N -0.1202(9) 0.6268(10) 0.1775(4) 0.031(2) Uani 1 1 d .
C1 C -0.0232(11) 0.7907(11) 0.0344(4) 0.025(2) Uani 1 1 d .
N3 N -0.0194(9) 0.6555(8) 0.1503(4) 0.0196(17) Uani 1 1 d .
C8 C 0.3996(11) 0.8190(11) 0.0101(5) 0.026(2) Uani 1 1 d .
H8A H 0.4653 0.8747 0.0370 0.039 Uiso 1 1 calc GR
H8B H 0.4011 0.8535 -0.0323 0.039 Uiso 1 1 calc GR
H8C H 0.4376 0.7267 0.0108 0.039 Uiso 1 1 calc GR
C3 C 0.2383(10) 0.8220(9) 0.0331(4) 0.0158(18) Uani 1 1 d .
C2 C 0.1137(10) 0.7465(10) 0.0045(4) 0.0182(18) Uani 1 1 d .
C15 C 0.2466(10) 0.6843(9) 0.2504(4) 0.0142(17) Uani 1 1 d .
H15 H 0.1559 0.6250 0.2564 0.017 Uiso 1 1 calc R
C6 C -0.1831(12) 0.7384(15) 0.0180(5) 0.040(3) Uani 1 1 d .
H6A H -0.1752 0.6629 -0.0107 0.060 Uiso 1 1 calc GR
H6B H -0.2438 0.8099 -0.0016 0.060 Uiso 1 1 calc GR
H6C H -0.2331 0.7089 0.0558 0.060 Uiso 1 1 calc GR
C11 C 0.4918(10) 0.7504(10) 0.1680(5) 0.022(2) Uani 1 1 d .
H11A H 0.5343 0.7453 0.1265 0.034 Uiso 1 1 calc GR
H11B H 0.5633 0.7090 0.1980 0.034 Uiso 1 1 calc GR
H11C H 0.4762 0.8444 0.1792 0.034 Uiso 1 1 calc GR
C12 C 0.3759(10) 0.4863(9) 0.1693(4) 0.0167(18) Uani 1 1 d .
H12 H 0.4531 0.4770 0.2039 0.020 Uiso 1 1 calc R
C17 C 0.3665(10) 0.6453(10) 0.2996(4) 0.0208(19) Uani 1 1 d .
H17A H 0.3884 0.5494 0.2964 0.031 Uiso 1 1 calc GR
H17B H 0.3274 0.6651 0.3408 0.031 Uiso 1 1 calc GR
H17C H 0.4607 0.6963 0.2932 0.031 Uiso 1 1 calc GR
C16 C 0.1923(12) 0.8284(10) 0.2605(4) 0.026(2) Uani 1 1 d .
H16A H 0.2798 0.8895 0.2580 0.039 Uiso 1 1 calc GR
H16B H 0.1470 0.8359 0.3015 0.039 Uiso 1 1 calc GR
H16C H 0.1154 0.8519 0.2286 0.039 Uiso 1 1 calc GR
C5 C 0.0160(12) 0.8900(10) 0.0770(5) 0.026(2) Uani 1 1 d .
C13 C 0.2462(11) 0.3879(9) 0.1810(5) 0.024(2) Uani 1 1 d .
H13A H 0.2082 0.4014 0.2230 0.036 Uiso 1 1 calc GR
H13B H 0.2844 0.2962 0.1770 0.036 Uiso 1 1 calc GR
H13C H 0.1627 0.4029 0.1507 0.036 Uiso 1 1 calc GR
C4 C 0.1745(11) 0.9115(9) 0.0777(4) 0.021(2) Uani 1 1 d .
C14 C 0.4553(12) 0.4530(11) 0.1089(5) 0.029(2) Uani 1 1 d .
H14A H 0.3839 0.4673 0.0739 0.044 Uiso 1 1 calc GR
H14B H 0.4882 0.3593 0.1097 0.044 Uiso 1 1 calc GR
H14C H 0.5449 0.5110 0.1045 0.044 Uiso 1 1 calc GR
C7 C 0.1281(12) 0.6511(11) -0.0477(4) 0.027(2) Uani 1 1 d .
H7A H 0.2226 0.5991 -0.0421 0.041 Uiso 1 1 calc GR
H7B H 0.1313 0.7007 -0.0868 0.041 Uiso 1 1 calc GR
H7C H 0.0399 0.5905 -0.0486 0.041 Uiso 1 1 calc GR
C9 C 0.2589(17) 1.0209(10) 0.1118(5) 0.041(3) Uani 1 1 d .
H9A H 0.2416 1.0124 0.1563 0.061 Uiso 1 1 calc GR
H9B H 0.2213 1.1080 0.0973 0.061 Uiso 1 1 calc GR
H9C H 0.3687 1.0136 0.1040 0.061 Uiso 1 1 calc GR
C10 C -0.0994(16) 0.9656(13) 0.1157(6) 0.044(3) Uani 1 1 d .
H10A H -0.1713 0.9021 0.1337 0.067 Uiso 1 1 calc GR
H10B H -0.1559 1.0292 0.0893 0.067 Uiso 1 1 calc GR
H10C H -0.0452 1.0142 0.1490 0.067 Uiso 1 1 calc GR
H H 0.137(13) 0.574(12) 0.076(6) 0.03(3) Uiso 1 1 d .

loop_
_atom_site_aniso_label
_atom_site_aniso_U_11
_atom_site_aniso_U_22
_atom_site_aniso_U_33
_atom_site_aniso_U_23
_atom_site_aniso_U_13
_atom_site_aniso_U_12
Fe1 0.0145(7) 0.0106(7) 0.0096(6) 0.0010(4) 0.0007(4) 0.0014(4)
P2 0.0094(10) 0.0114(11) 0.0109(10) -0.0014(8) 0.0002(7) -0.0009(8)
N1 0.015(4) 0.039(5) 0.039(5) 0.013(4) 0.002(4) 0.005(4)
C1 0.022(5) 0.039(6) 0.015(5) 0.010(4) 0.001(4) 0.013(4)
N3 0.015(4) 0.015(4) 0.029(4) 0.011(3) 0.003(3) 0.004(3)
C8 0.023(5) 0.034(6) 0.022(5) 0.002(4) 0.011(4) -0.008(4)
C3 0.022(5) 0.021(4) 0.005(4) 0.000(3) 0.004(3) -0.003(4)
C2 0.017(4) 0.020(4) 0.018(4) 0.003(4) 0.004(3) -0.001(4)
C15 0.016(4) 0.011(4) 0.015(4) 0.002(3) 0.006(3) -0.002(3)
C6 0.016(5) 0.075(9) 0.028(6) 0.019(6) -0.001(4) -0.004(5)
C11 0.013(4) 0.027(5) 0.027(5) 0.000(4) 0.002(4) -0.007(4)
C12 0.021(5) 0.017(4) 0.012(4) -0.001(3) -0.001(3) 0.006(4)
C17 0.019(5) 0.027(5) 0.017(4) -0.002(4) -0.001(4) 0.002(4)
C16 0.038(6) 0.025(5) 0.014(5) -0.003(4) 0.005(4) 0.010(4)
C5 0.031(5) 0.021(5) 0.026(5) 0.011(4) 0.016(4) 0.016(4)
C13 0.031(5) 0.011(4) 0.029(5) -0.003(4) 0.000(4) 0.002(4)
C4 0.034(5) 0.015(4) 0.015(4) 0.005(4) 0.012(4) 0.003(4)
C14 0.022(5) 0.033(6) 0.033(6) -0.012(5) 0.000(4) 0.009(4)
C7 0.036(6) 0.033(6) 0.012(4) -0.004(4) 0.003(4) -0.013(5)
C9 0.088(10) 0.015(5) 0.019(5) 0.007(4) 0.001(5) -0.014(5)
C10 0.060(8) 0.039(7) 0.035(6) 0.019(5) 0.023(6) 0.031(6)

loop_
_atom_type_symbol
_atom_type_description
_atom_type_scat_dispersion_real
_atom_type_scat_dispersion_imag
_atom_type_scat_source
C C 0.0033 0.0016 'International Tables Vol C Tables 4.2.6.8 and 6.1.1.4'
H H 0.0000 0.0000 'International Tables Vol C Tables 4.2.6.8 and 6.1.1.4'
N N 0.0061 0.0033 'International Tables Vol C Tables 4.2.6.8 and 6.1.1.4'
P P 0.1023 0.0942 'International Tables Vol C Tables 4.2.6.8 and 6.1.1.4'
Fe Fe 0.3463 0.8444 'International Tables Vol C Tables 4.2.6.8 and 6.1.1.4'

loop_
_geom_angle_atom_site_label_1
_geom_angle_atom_site_label_2
_geom_angle_atom_site_label_3
_geom_angle
C1 Fe1 P2 169.7(3)
C1 Fe1 C3 67.2(4)
C1 Fe1 C2 40.3(4)
C1 Fe1 C5 38.9(4)
C1 Fe1 C4 66.3(4)
N3 Fe1 P2 92.0(3)
N3 Fe1 C1 94.7(4)
N3 Fe1 C3 159.8(4)
N3 Fe1 C2 128.5(4)
N3 Fe1 C5 94.3(4)
N3 Fe1 C4 125.6(4)
C3 Fe1 P2 104.9(3)
C3 Fe1 C2 40.5(3)
C3 Fe1 C5 66.2(4)
C3 Fe1 C4 40.1(3)
C2 Fe1 P2 136.8(3)
C2 Fe1 C4 67.4(4)
C5 Fe1 P2 132.7(3)
C5 Fe1 C2 66.5(4)
C5 Fe1 C4 38.9(4)
C4 Fe1 P2 103.5(3)
C15 P2 Fe1 113.5(3)
C11 P2 Fe1 119.8(3)
C11 P2 C15 102.5(4)
C11 P2 C12 99.9(4)
C12 P2 Fe1 116.4(3)
C12 P2 C15 102.2(4)
C2 C1 Fe1 70.7(5)
C2 C1 C6 123.8(10)
C6 C1 Fe1 126.1(7)
C5 C1 Fe1 71.2(6)
C5 C1 C2 108.7(9)
C5 C1 C6 127.4(9)
N1 N3 Fe1 173.3(8)
C8 C3 Fe1 132.2(7)
C2 C3 Fe1 70.3(5)
C2 C3 C8 123.3(8)
C4 C3 Fe1 70.8(5)
C4 C3 C8 127.9(9)
C4 C3 C2 108.1(8)
C1 C2 Fe1 69.0(5)
C1 C2 C3 105.8(8)
C1 C2 C7 128.5(9)
C3 C2 Fe1 69.1(5)
C3 C2 C7 125.6(8)
C7 C2 Fe1 129.4(7)
C17 C15 P2 115.0(6)
C17 C15 C16 110.5(8)
C16 C15 P2 110.2(6)
C13 C12 P2 111.6(6)
C13 C12 C14 110.8(8)
C14 C12 P2 110.9(7)
C1 C5 Fe1 69.8(5)
C1 C5 C4 110.2(8)
C1 C5 C10 124.2(10)
C4 C5 Fe1 71.0(5)
C4 C5 C10 125.7(11)
C10 C5 Fe1 127.0(7)
C3 C4 Fe1 69.1(5)
C3 C4 C9 126.1(10)
C5 C4 Fe1 70.1(5)
C5 C4 C3 107.2(9)
C5 C4 C9 126.2(10)
C9 C4 Fe1 132.4(7)

loop_
_geom_bond_atom_site_label_1
_geom_bond_atom_site_label_2
_geom_bond_distance
Fe1 P2 2.186(2)
Fe1 C1 2.078(9)
Fe1 N3 1.782(8)
Fe1 C3 2.085(8)
Fe1 C2 2.102(9)
Fe1 C5 2.096(9)
Fe1 C4 2.108(9)
P2 C15 1.861(9)
P2 C11 1.845(9)
P2 C12 1.851(9)
N1 N3 1.106(12)
C1 C2 1.440(13)
C1 C6 1.525(15)
C1 C5 1.392(16)
C8 C3 1.503(12)
C3 C2 1.450(13)
C3 C4 1.437(12)
C2 C7 1.484(13)
C15 C17 1.525(12)
C15 C16 1.534(12)
C12 C13 1.526(13)
C12 C14 1.526(13)
C5 C4 1.400(14)
C5 C10 1.524(14)
C4 C9 1.502(15)
